data_4060372
loop_
_publ_author_name
'Hon Man Lee'

_journal_name_full Organometallics
_journal_paper_doi 10.1021/om049081o
_journal_year 2005
_chemical_formula_sum 'C36 H62 F12 N2 P2 Ru2 S6'
_chemical_formula_weight 1207.32
_space_group_IT_number 2
_symmetry_cell_setting triclinic
_symmetry_space_group_name_Hall '-P 1'
_symmetry_space_group_name_H-M 'P -1'
_cell_angle_alpha 69.816(2)
_cell_angle_beta 69.704(2)
_cell_angle_gamma 66.951(2)
_cell_formula_units_Z 1
_cell_length_a 9.7797(12)
_cell_length_b 12.2045(15)
_cell_length_c 12.4609(15)
_cell_measurement_temperature 223(2)
_cell_volume 1245.3(3)
_diffrn_ambient_temperature 223(2)
_exptl_crystal_density_diffrn 1.610
_cod_database_code 4060372

loop_
_symmetry_equiv_pos_as_xyz
'x, y, z'
'-x, -y, -z'

loop_
_atom_site_label
_atom_site_type_symbol
_atom_site_fract_x
_atom_site_fract_y
_atom_site_fract_z
_atom_site_U_iso_or_equiv
_atom_site_adp_type
_atom_site_occupancy
_atom_site_symmetry_multiplicity
_atom_site_calc_flag
_atom_site_refinement_flags
_atom_site_disorder_assembly
_atom_site_disorder_group
Ru1 Ru 0.17538(6) 0.29039(4) 0.38132(4) 0.02559(18) Uani 1 1 d . . .
S1 S 0.04617(18) 0.39826(14) 0.52327(13) 0.0297(4) Uani 1 1 d . . .
S2 S -0.05736(19) 0.26620(15) 0.40096(15) 0.0343(4) Uani 1 1 d . . .
S3 S 0.1426(2) 0.42123(16) 0.19692(14) 0.0374(4) Uani 1 1 d . . .
C1 C -0.1438(7) 0.3773(6) 0.5784(6) 0.0366(15) Uani 1 1 d . . .
H1A H -0.1387 0.2989 0.6373 0.044 Uiso 1 1 calc R . .
H1B H -0.2161 0.4430 0.6169 0.044 Uiso 1 1 calc R . .
C2 C -0.2007(7) 0.3788(7) 0.4797(6) 0.0383(16) Uani 1 1 d . . .
H2A H -0.2191 0.4606 0.4258 0.046 Uiso 1 1 calc R . .
H2B H -0.2974 0.3591 0.5119 0.046 Uiso 1 1 calc R . .
C3 C -0.0989(8) 0.3355(7) 0.2553(6) 0.0447(18) Uani 1 1 d . . .
H3A H -0.0432 0.2763 0.2061 0.054 Uiso 1 1 calc R . .
H3B H -0.2088 0.3548 0.2639 0.054 Uiso 1 1 calc R . .
C4 C -0.0538(8) 0.4511(7) 0.1948(6) 0.0476(18) Uani 1 1 d . . .
H4A H -0.1226 0.5161 0.2354 0.057 Uiso 1 1 calc R . .
H4B H -0.0629 0.4789 0.1131 0.057 Uiso 1 1 calc R . .
C5 C 0.1407(9) 0.5778(6) 0.1669(6) 0.0475(19) Uani 1 1 d . . .
H5A H 0.0547 0.6187 0.2238 0.057 Uiso 1 1 calc R . .
H5B H 0.2356 0.5771 0.1778 0.057 Uiso 1 1 calc R . .
C6 C 0.1260(12) 0.6503(8) 0.0430(7) 0.069(3) Uani 1 1 d . . .
H6A H 0.0266 0.6600 0.0348 0.103 Uiso 1 1 calc R . .
H6B H 0.2061 0.6068 -0.0135 0.103 Uiso 1 1 calc R . .
H6C H 0.1360 0.7305 0.0286 0.103 Uiso 1 1 calc R . .
C7 C 0.2905(8) 0.0925(6) 0.4311(7) 0.0434(17) Uani 1 1 d . . .
C8 C 0.3531(7) 0.1399(6) 0.3090(6) 0.0395(16) Uani 1 1 d . . .
C9 C 0.4242(7) 0.2248(6) 0.3050(6) 0.0374(15) Uani 1 1 d . . .
C10 C 0.3999(7) 0.2332(6) 0.4196(6) 0.0357(15) Uani 1 1 d . . .
C11 C 0.3188(7) 0.1495(6) 0.4996(6) 0.0371(15) Uani 1 1 d . . .
C12 C 0.2143(9) -0.0050(7) 0.4776(9) 0.071(3) Uani 1 1 d . . .
H12A H 0.1521 -0.0023 0.5571 0.106 Uiso 1 1 calc R . .
H12B H 0.2917 -0.0848 0.4787 0.106 Uiso 1 1 calc R . .
H12C H 0.1497 0.0085 0.4273 0.106 Uiso 1 1 calc R . .
C13 C 0.3607(9) 0.0981(8) 0.2072(8) 0.062(2) Uani 1 1 d . . .
H13A H 0.4557 0.0324 0.1918 0.093 Uiso 1 1 calc R . .
H13B H 0.3569 0.1662 0.1379 0.093 Uiso 1 1 calc R . .
H13C H 0.2746 0.0684 0.2257 0.093 Uiso 1 1 calc R . .
C14 C 0.5206(9) 0.2878(8) 0.1944(7) 0.062(2) Uani 1 1 d . . .
H14A H 0.6263 0.2355 0.1818 0.092 Uiso 1 1 calc R . .
H14B H 0.5151 0.3652 0.2039 0.092 Uiso 1 1 calc R . .
H14C H 0.4818 0.3030 0.1271 0.092 Uiso 1 1 calc R . .
C15 C 0.4620(9) 0.3069(7) 0.4561(8) 0.055(2) Uani 1 1 d . . .
H15A H 0.4642 0.3825 0.3960 0.083 Uiso 1 1 calc R . .
H15B H 0.5650 0.2595 0.4653 0.083 Uiso 1 1 calc R . .
H15C H 0.3966 0.3259 0.5304 0.083 Uiso 1 1 calc R . .
C16 C 0.2842(9) 0.1188(8) 0.6310(6) 0.062(2) Uani 1 1 d . . .
H16A H 0.3659 0.0482 0.6579 0.094 Uiso 1 1 calc R . .
H16B H 0.1881 0.0999 0.6642 0.094 Uiso 1 1 calc R . .
H16C H 0.2760 0.1883 0.6564 0.094 Uiso 1 1 calc R . .
P1 P 0.4667(2) 0.30233(18) 0.81341(18) 0.0484(5) Uani 1 1 d D . .
F1 F 0.4734(7) 0.1760(5) 0.9041(5) 0.111(2) Uani 1 1 d D . .
F2 F 0.3442(7) 0.3738(6) 0.9027(5) 0.117(2) Uani 1 1 d D . .
F3 F 0.4615(9) 0.4239(5) 0.7169(6) 0.159(4) Uani 1 1 d D . .
F4 F 0.5898(6) 0.2299(5) 0.7201(5) 0.104(2) Uani 1 1 d D . .
F5 F 0.5974(7) 0.3102(7) 0.8494(8) 0.154(3) Uani 1 1 d D . .
F6 F 0.3350(6) 0.2936(6) 0.7752(6) 0.117(2) Uani 1 1 d D . .
N1 N -0.0027(14) 0.0436(12) 0.1691(10) 0.127(4) Uani 1 1 d . . .
C17 C 0.0978(13) 0.0297(10) 0.0940(11) 0.077(3) Uani 1 1 d D . .
C18 C 0.2249(13) 0.0131(10) -0.0054(11) 0.091(4) Uani 1 1 d D . .
H18A H 0.199(8) -0.007(7) -0.058(6) 0.136 Uiso 1 1 d D . .
H18B H 0.306(7) -0.047(7) 0.019(6) 0.136 Uiso 1 1 d D . .
H18C H 0.248(8) 0.084(6) -0.039(6) 0.136 Uiso 1 1 d D . .

loop_
_atom_site_aniso_label
_atom_site_aniso_U_11
_atom_site_aniso_U_22
_atom_site_aniso_U_33
_atom_site_aniso_U_23
_atom_site_aniso_U_13
_atom_site_aniso_U_12
Ru1 0.0290(3) 0.0249(3) 0.0253(3) -0.0078(2) -0.0042(2) -0.0115(2)
S1 0.0330(8) 0.0317(8) 0.0292(8) -0.0112(7) -0.0074(7) -0.0117(7)
S2 0.0388(9) 0.0368(9) 0.0368(9) -0.0133(7) -0.0070(8) -0.0195(7)
S3 0.0456(10) 0.0390(9) 0.0290(9) -0.0069(7) -0.0072(8) -0.0172(8)
C1 0.039(4) 0.048(4) 0.032(4) -0.015(3) 0.003(3) -0.027(3)
C2 0.026(3) 0.054(4) 0.046(4) -0.024(3) -0.005(3) -0.017(3)
C3 0.055(5) 0.061(5) 0.033(4) -0.014(3) -0.016(3) -0.026(4)
C4 0.052(5) 0.058(5) 0.034(4) -0.002(4) -0.018(4) -0.019(4)
C5 0.081(6) 0.043(4) 0.028(4) -0.002(3) -0.012(4) -0.036(4)
C6 0.109(8) 0.059(5) 0.043(5) 0.013(4) -0.032(5) -0.041(5)
C7 0.035(4) 0.025(3) 0.067(5) -0.012(3) -0.013(4) -0.004(3)
C8 0.029(4) 0.035(4) 0.057(5) -0.024(3) -0.009(3) -0.003(3)
C9 0.029(4) 0.039(4) 0.041(4) -0.013(3) -0.002(3) -0.011(3)
C10 0.027(3) 0.032(4) 0.048(4) -0.013(3) -0.013(3) -0.003(3)
C11 0.037(4) 0.031(3) 0.035(4) -0.001(3) -0.012(3) -0.006(3)
C12 0.053(5) 0.035(4) 0.121(8) -0.007(5) -0.026(5) -0.016(4)
C13 0.058(5) 0.063(5) 0.076(6) -0.041(5) -0.022(5) -0.005(4)
C14 0.039(4) 0.079(6) 0.055(5) -0.014(5) 0.003(4) -0.020(4)
C15 0.057(5) 0.041(4) 0.080(6) -0.016(4) -0.036(5) -0.008(4)
C16 0.065(6) 0.062(5) 0.035(4) 0.006(4) -0.013(4) -0.009(4)
P1 0.0530(12) 0.0498(12) 0.0452(11) -0.0076(9) -0.0113(10) -0.0229(10)
F1 0.106(5) 0.096(4) 0.088(4) 0.024(4) -0.011(4) -0.038(4)
F2 0.103(5) 0.152(6) 0.090(4) -0.084(4) -0.012(4) 0.004(4)
F3 0.200(8) 0.058(4) 0.124(6) 0.024(4) 0.012(6) -0.029(4)
F4 0.107(5) 0.086(4) 0.083(4) -0.031(3) 0.000(4) -0.006(3)
F5 0.100(5) 0.174(7) 0.252(10) -0.103(7) -0.070(6) -0.042(5)
F6 0.092(4) 0.135(6) 0.158(7) -0.077(5) -0.059(4) -0.011(4)
N1 0.129(10) 0.162(11) 0.100(9) -0.023(8) -0.004(7) -0.082(9)
C17 0.074(7) 0.090(7) 0.081(7) -0.016(6) -0.020(6) -0.043(6)
C18 0.067(7) 0.101(8) 0.099(9) -0.016(7) -0.018(7) -0.030(6)

loop_
_geom_bond_atom_site_label_1
_geom_bond_atom_site_label_2
_geom_bond_distance
_geom_bond_site_symmetry_2
_geom_bond_publ_flag
Ru1 C8 2.182(6) . ?
Ru1 C7 2.193(6) . ?
Ru1 C10 2.198(6) . ?
Ru1 C9 2.205(6) . ?
Ru1 C11 2.211(6) . ?
Ru1 S1 2.2831(16) . ?
Ru1 S2 2.3276(16) . ?
Ru1 S3 2.3474(17) . ?
S1 C1 1.831(6) . ?
S1 S1 2.221(3) 2_566 ?
S2 C2 1.812(7) . ?
S2 C3 1.833(7) . ?
S3 C5 1.809(7) . ?
S3 C4 1.818(7) . ?
C1 C2 1.509(8) . ?
C3 C4 1.509(10) . ?
C5 C6 1.516(10) . ?
C7 C11 1.418(10) . ?
C7 C8 1.432(10) . ?
C7 C12 1.492(10) . ?
C8 C9 1.436(9) . ?
C8 C13 1.492(10) . ?
C9 C10 1.396(9) . ?
C9 C14 1.521(10) . ?
C10 C11 1.431(9) . ?
C10 C15 1.512(9) . ?
C11 C16 1.493(9) . ?
P1 F2 1.536(5) . ?
P1 F5 1.539(5) . ?
P1 F3 1.549(5) . ?
P1 F1 1.558(5) . ?
P1 F6 1.570(5) . ?
P1 F4 1.578(5) . ?
N1 C17 1.101(13) . ?
C17 C18 1.424(16) . ?
